data_4335777
loop_
_publ_author_name
'Ya-Xi Huang'
'Biao Liu'
'Lei Wen'
'Xin Zhang'
'Wei Sun'
'Jun Lin'
'Chun-Zuo Huang'
'Rong-Chuan Zhuang'
'Jin-Xiao Mi'
'Jing-Tai Zhao'

_publ_contact_author_address
;
Department of Materials Science and Engineering
College of Materials,
Xiamen University,
Xiamen 361005, Fujian Province
People's Republic of China
;
_publ_contact_author_email yaxihuang@xmu.edu.cn
_publ_contact_author_fax 0086-592-2183937
_publ_contact_author_name 'Dr. Ya-Xi Huang'
_publ_contact_author_phone 0086-13950175872
_publ_section_title
;
 Structural Assembly from Phosphate to Germanophosphate by Applying
 Germanate as a Binder
;
_journal_name_full 'Inorganic Chemistry'
_journal_page_first 9169
_journal_page_last 9171
_journal_paper_doi 10.1021/ic401329d
_journal_volume 52
_journal_year 2013
_chemical_formula_sum 'Cd4 Ge2 H9 K3 O29 P6'
_chemical_formula_weight 1370.97
_chemical_name_common
;
K~3~[Cd~4~(HPO~4~)~2~][Ge~2~O(OH)(PO~4~)~4~].3H~2~O
;
_space_group_IT_number 63
_symmetry_cell_setting orthorhombic
_symmetry_space_group_name_Hall '-C 2c 2'
_symmetry_space_group_name_H-M 'C m c m'
_atom_sites_solution_hydrogens geom
_atom_sites_solution_primary direct
_atom_sites_solution_secondary difmap
_audit_creation_method SHELXL-97
_audit_update_record
;
2013-05-09 # Formatted by publCIF
;
_cell_angle_alpha 90.00
_cell_angle_beta 90.00
_cell_angle_gamma 90.00
_cell_formula_units_Z 4
_cell_length_a 19.069(5)
_cell_length_b 19.104(5)
_cell_length_c 6.7711(17)
_cell_measurement_reflns_used 7839
_cell_measurement_temperature 173(2)
_cell_measurement_theta_max 29.11
_cell_measurement_theta_min 1.51
_cell_volume 2466.7(11)
_computing_cell_refinement 'SAINT (Bruker, 2001)'
_computing_data_reduction 'SAINT (Bruker, 2001)'
_computing_molecular_graphics 'DIAMOND (Brandenburg, 2005) and ATOMS (Dowty, 2004)'
_computing_publication_material 'SHELXL-97 (Sheldrick, 2008) and WinGX (Farrugia, 1999)'
_computing_structure_refinement 'SHELXL-97 (Sheldrick, 2008)'
_computing_structure_solution 'SHELXS-97 (Sheldrick, 2008)'
_diffrn_ambient_temperature 173(2)
_diffrn_measured_fraction_theta_full 0.996
_diffrn_measured_fraction_theta_max 0.928
_diffrn_measurement_device_type 'Bruker Diffraction CCD area-detector'
_diffrn_measurement_method '1265 images,\f=0, 90, 180 degree, and \D\w=0.3 degree, \c= 54.74 degree'
_diffrn_radiation_monochromator graphite
_diffrn_radiation_source 'fine-focus sealed tube'
_diffrn_radiation_type MoK\a
_diffrn_radiation_wavelength 0.71073
_diffrn_reflns_av_R_equivalents 0.0453
_diffrn_reflns_av_sigmaI/netI 0.0379
_diffrn_reflns_limit_h_max 24
_diffrn_reflns_limit_h_min -22
_diffrn_reflns_limit_k_max 20
_diffrn_reflns_limit_k_min -25
_diffrn_reflns_limit_l_max 9
_diffrn_reflns_limit_l_min -9
_diffrn_reflns_number 7839
_diffrn_reflns_theta_full 25.50
_diffrn_reflns_theta_max 29.11
_diffrn_reflns_theta_min 1.51
_diffrn_standards_number 0
_exptl_absorpt_coefficient_mu 6.817
_exptl_absorpt_correction_T_max 0.873
_exptl_absorpt_correction_T_min 0.446
_exptl_absorpt_correction_type multi-scan
_exptl_absorpt_process_details 'SMART (Bruker, 2001)'
_exptl_crystal_colour colourless
_exptl_crystal_density_diffrn 3.692
_exptl_crystal_description prism
_exptl_crystal_F_000 2576
_exptl_crystal_size_max 0.29
_exptl_crystal_size_mid 0.10
_exptl_crystal_size_min 0.02
_refine_diff_density_max 2.713
_refine_diff_density_min -1.037
_refine_diff_density_rms 0.259
_refine_ls_extinction_method none
_refine_ls_goodness_of_fit_ref 1.078
_refine_ls_hydrogen_treatment constr
_refine_ls_matrix_type full
_refine_ls_number_parameters 126
_refine_ls_number_reflns 1718
_refine_ls_number_restraints 0
_refine_ls_restrained_S_all 1.078
_refine_ls_R_factor_all 0.0429
_refine_ls_R_factor_gt 0.0377
_refine_ls_shift/su_max 0.001
_refine_ls_shift/su_mean 0.000
_refine_ls_structure_factor_coef Fsqd
_refine_ls_weighting_details 'calc w=1/[\s^2^(Fo^2^)+(0.0232P)^2^+66.0447P] where P=(Fo^2^+2Fc^2^)/3'
_refine_ls_weighting_scheme calc
_refine_ls_wR_factor_gt 0.0953
_refine_ls_wR_factor_ref 0.0994
_reflns_number_gt 1518
_reflns_number_total 1718
_reflns_threshold_expression >2sigma(I)
_cod_data_source_file ic401329d_si_003.cif
_cod_data_source_block cmcm
_cod_database_code 4335777

loop_
_symmetry_equiv_pos_as_xyz
'x, y, z'
'-x, -y, z+1/2'
'x, -y, -z'
'-x, y, -z+1/2'
'x+1/2, y+1/2, z'
'-x+1/2, -y+1/2, z+1/2'
'x+1/2, -y+1/2, -z'
'-x+1/2, y+1/2, -z+1/2'
'-x, -y, -z'
'x, y, -z-1/2'
'-x, y, z'
'x, -y, z-1/2'
'-x+1/2, -y+1/2, -z'
'x+1/2, y+1/2, -z-1/2'
'-x+1/2, y+1/2, z'
'x+1/2, -y+1/2, z-1/2'

loop_
_atom_site_label
_atom_site_type_symbol
_atom_site_fract_x
_atom_site_fract_y
_atom_site_fract_z
_atom_site_U_iso_or_equiv
_atom_site_adp_type
_atom_site_occupancy
_atom_site_symmetry_multiplicity
_atom_site_calc_flag
_atom_site_refinement_flags
Ge1 Ge 0.5000 0.74475(3) 0.48774(10) 0.00672(18) Uani 1 2 d S
Cd1 Cd 0.7500 0.7500 0.5000 0.00807(15) Uani 1 2 d S
Cd2 Cd 0.74700(2) 0.91413(3) 0.7500 0.00842(15) Uani 1 2 d S
P1 P 0.61362(9) 0.66952(9) 0.2500 0.0068(3) Uani 1 2 d S
P2 P 0.61218(9) 0.81927(9) 0.7500 0.0070(3) Uani 1 2 d S
P3 P 0.76953(10) 0.90241(10) 0.2500 0.0111(4) Uani 1 2 d S
O1 O 0.5000 0.7062(3) 0.7500 0.0087(13) Uani 1 4 d S
H1 H 0.5000 0.6662 0.7500 0.013 Uiso 1 4 d SR
O2 O 0.5000 0.7843(3) 0.2500 0.0084(13) Uani 1 4 d S
O3 O 0.56880(18) 0.67799(17) 0.4356(5) 0.0104(7) Uani 1 1 d .
O4 O 0.56836(17) 0.80828(17) 0.5655(5) 0.0091(7) Uani 1 1 d .
O5 O 0.75430(17) 0.63599(18) 0.5664(5) 0.0119(7) Uani 1 1 d .
O6 O 0.6728(2) 0.7228(3) 0.2500 0.0096(9) Uani 1 2 d S
O7 O 0.6741(3) 0.7695(3) 0.7500 0.0123(10) Uani 1 2 d S
O8 O 0.6405(3) 0.5956(3) 0.2500 0.0097(9) Uani 1 2 d S
O9 O 0.6364(3) 0.8940(3) 0.7500 0.0126(10) Uani 1 2 d S
O10 O 0.7440(3) 0.9756(3) 0.2500 0.0294(16) Uani 1 2 d S
O11 O 0.8519(3) 0.9041(4) 0.2500 0.0337(16) Uani 1 2 d S
H11 H 0.8975 0.8815 0.2500 0.051 Uiso 1 2 d SR
K1 K 0.60380(10) 0.88372(11) 0.2500 0.0272(4) Uani 1 2 d S
K2 K 0.5822(3) 0.5000 0.5000 0.0388(17) Uani 0.50 2 d SP
OW2 O 0.5573(10) 0.5000 0.5000 0.039(6) Uani 0.50 2 d SP
OW1 O 0.5738(8) 1.0000 0.5000 0.114(5) Uiso 1 2 d S

loop_
_atom_site_aniso_label
_atom_site_aniso_U_11
_atom_site_aniso_U_22
_atom_site_aniso_U_33
_atom_site_aniso_U_23
_atom_site_aniso_U_13
_atom_site_aniso_U_12
Ge1 0.0059(4) 0.0090(4) 0.0053(3) -0.0002(2) 0.000 0.000
Cd1 0.0107(3) 0.0071(3) 0.0064(3) -0.00095(16) 0.00021(16) 0.00014(16)
Cd2 0.0086(3) 0.0069(3) 0.0097(3) 0.000 0.000 -0.00047(16)
P1 0.0063(8) 0.0076(8) 0.0066(8) 0.000 0.000 0.0000(6)
P2 0.0053(8) 0.0095(8) 0.0062(8) 0.000 0.000 -0.0007(6)
P3 0.0155(9) 0.0093(8) 0.0085(8) 0.000 0.000 -0.0024(7)
O1 0.013(3) 0.007(3) 0.006(3) 0.000 0.000 0.000
O2 0.011(3) 0.008(3) 0.006(3) 0.000 0.000 0.000
O3 0.0112(17) 0.0118(17) 0.0082(16) 0.0008(13) 0.0026(13) 0.0014(13)
O4 0.0082(16) 0.0127(16) 0.0063(16) 0.0008(13) -0.0011(13) -0.0040(13)
O5 0.0198(19) 0.0087(17) 0.0072(17) -0.0005(14) 0.0030(13) -0.0004(13)
O6 0.008(2) 0.014(2) 0.006(2) 0.000 0.000 -0.0027(18)
O7 0.009(2) 0.019(3) 0.009(2) 0.000 0.000 0.0045(19)
O8 0.008(2) 0.013(2) 0.009(2) 0.000 0.000 0.0011(18)
O9 0.011(2) 0.016(3) 0.012(2) 0.000 0.000 -0.0045(19)
O10 0.064(5) 0.006(3) 0.018(3) 0.000 0.000 0.004(3)
O11 0.019(3) 0.058(5) 0.024(3) 0.000 0.000 -0.016(3)
K1 0.0242(10) 0.0354(11) 0.0221(9) 0.000 0.000 -0.0108(8)
K2 0.021(3) 0.039(3) 0.056(4) 0.019(2) 0.000 0.000
OW2 0.026(13) 0.033(9) 0.057(12) 0.009(7) 0.000 0.000

loop_
_atom_type_symbol
_atom_type_description
_atom_type_scat_dispersion_real
_atom_type_scat_dispersion_imag
_atom_type_scat_source
Cd Cd -0.8075 1.2024 'International Tables Vol C Tables 4.2.6.8 and 6.1.1.4'
Ge Ge 0.1547 1.8001 'International Tables Vol C Tables 4.2.6.8 and 6.1.1.4'
K K 0.2009 0.2494 'International Tables Vol C Tables 4.2.6.8 and 6.1.1.4'
O O 0.0106 0.0060 'International Tables Vol C Tables 4.2.6.8 and 6.1.1.4'
P P 0.1023 0.0942 'International Tables Vol C Tables 4.2.6.8 and 6.1.1.4'
H H 0.0000 0.0000 'International Tables Vol C Tables 4.2.6.8 and 6.1.1.4'

loop_
_geom_angle_atom_site_label_1
_geom_angle_atom_site_label_2
_geom_angle_atom_site_label_3
_geom_angle
_geom_angle_site_symmetry_1
_geom_angle_site_symmetry_3
O2 Ge1 O4 88.79(17) . .
O2 Ge1 O4 88.79(17) . 11_655
O4 Ge1 O4 89.2(2) . 11_655
O2 Ge1 O3 96.86(18) . 11_655
O4 Ge1 O3 174.32(14) . 11_655
O4 Ge1 O3 90.39(16) 11_655 11_655
O2 Ge1 O3 96.86(18) . .
O4 Ge1 O3 90.39(16) . .
O4 Ge1 O3 174.32(14) 11_655 .
O3 Ge1 O3 89.5(2) 11_655 .
O2 Ge1 O1 177.4(2) . .
O4 Ge1 O1 89.32(17) . .
O4 Ge1 O1 89.32(17) 11_655 .
O3 Ge1 O1 85.01(17) 11_655 .
O3 Ge1 O1 85.01(17) . .
O2 Ge1 K1 45.39(13) . .
O4 Ge1 K1 91.73(11) 11_655 .
O3 Ge1 K1 142.10(11) 11_655 .
O3 Ge1 K1 91.84(11) . .
O1 Ge1 K1 132.84(13) . .
O2 Ge1 K1 45.39(13) . 11_655
O4 Ge1 K1 91.73(11) . 11_655
O3 Ge1 K1 91.84(11) 11_655 11_655
O3 Ge1 K1 142.10(11) . 11_655
O1 Ge1 K1 132.84(13) . 11_655
K1 Ge1 K1 65.04(7) . 11_655
O5 Cd1 O5 180.0 13_666 .
O5 Cd1 O7 91.91(16) 13_666 13_666
O5 Cd1 O7 88.09(16) . 13_666
O5 Cd1 O7 88.09(16) 13_666 .
O5 Cd1 O7 91.91(16) . .
O7 Cd1 O7 180.000(1) 13_666 .
O5 Cd1 O6 87.21(15) 13_666 13_666
O5 Cd1 O6 92.79(15) . 13_666
O7 Cd1 O6 100.26(15) 13_666 13_666
O7 Cd1 O6 79.74(15) . 13_666
O5 Cd1 O6 92.79(15) 13_666 .
O5 Cd1 O6 87.21(15) . .
O7 Cd1 O6 79.74(15) 13_666 .
O7 Cd1 O6 100.26(15) . .
O6 Cd1 O6 180.0(2) 13_666 .
O5 Cd1 Cd1 78.35(9) 13_666 6_664
O5 Cd1 Cd1 101.65(9) . 6_664
O7 Cd1 Cd1 41.45(9) 13_666 6_664
O7 Cd1 Cd1 138.55(9) . 6_664
O6 Cd1 Cd1 137.31(9) 13_666 6_664
O6 Cd1 Cd1 42.69(9) . 6_664
O5 Cd1 Cd1 101.65(9) 13_666 6_665
O5 Cd1 Cd1 78.35(9) . 6_665
O7 Cd1 Cd1 138.55(9) 13_666 6_665
O7 Cd1 Cd1 41.45(9) . 6_665
O6 Cd1 Cd1 42.69(9) 13_666 6_665
O6 Cd1 Cd1 137.31(9) . 6_665
Cd1 Cd1 Cd1 180.0 6_664 6_665
O5 Cd1 K1 135.30(9) 13_666 13_666
O5 Cd1 K1 44.70(9) . 13_666
O7 Cd1 K1 76.90(10) 13_666 13_666
O7 Cd1 K1 103.10(10) . 13_666
O6 Cd1 K1 53.74(12) 13_666 13_666
O6 Cd1 K1 126.26(12) . 13_666
Cd1 Cd1 K1 114.117(14) 6_664 13_666
Cd1 Cd1 K1 65.883(14) 6_665 13_666
O5 Cd1 K1 44.70(9) 13_666 .
O5 Cd1 K1 135.30(9) . .
O7 Cd1 K1 103.10(10) 13_666 .
O7 Cd1 K1 76.90(10) . .
O6 Cd1 K1 126.26(12) 13_666 .
O6 Cd1 K1 53.74(12) . .
Cd1 Cd1 K1 65.883(14) 6_664 .
Cd1 Cd1 K1 114.117(14) 6_665 .
K1 Cd1 K1 180.0 13_666 .
O10 Cd2 O9 98.8(2) 3_576 .
O10 Cd2 O8 96.5(2) 3_576 13_666
O9 Cd2 O8 164.7(2) . 13_666
O10 Cd2 O5 114.05(9) 3_576 13_666
O9 Cd2 O5 85.21(10) . 13_666
O8 Cd2 O5 88.58(10) 13_666 13_666
O10 Cd2 O5 114.05(9) 3_576 6_665
O9 Cd2 O5 85.21(10) . 6_665
O8 Cd2 O5 88.58(10) 13_666 6_665
O5 Cd2 O5 131.82(18) 13_666 6_665
O10 Cd2 K2 67.28(16) 3_576 6_665
O9 Cd2 K2 150.47(9) . 6_665
O8 Cd2 K2 39.49(11) 13_666 6_665
O5 Cd2 K2 124.01(10) 13_666 6_665
O5 Cd2 K2 77.91(8) 6_665 6_665
O10 Cd2 K2 67.28(16) 3_576 13_666
O9 Cd2 K2 150.47(9) . 13_666
O8 Cd2 K2 39.49(11) 13_666 13_666
O5 Cd2 K2 77.91(8) 13_666 13_666
O5 Cd2 K2 124.01(10) 6_665 13_666
K2 Cd2 K2 49.80(7) 6_665 13_666
O8 P1 O6 112.1(3) . .
O8 P1 O3 106.88(17) . 10_556
O6 P1 O3 110.14(17) . 10_556
O8 P1 O3 106.88(17) . .
O6 P1 O3 110.14(17) . .
O3 P1 O3 110.6(3) 10_556 .
O6 P1 K2 134.92(18) . 10_556
O3 P1 K2 68.05(15) 10_556 10_556
O3 P1 K2 112.20(17) . 10_556
O6 P1 K2 134.92(18) . .
O3 P1 K2 112.20(17) 10_556 .
O3 P1 K2 68.05(15) . .
K2 P1 K2 54.40(3) 10_556 .
O9 P2 O7 111.0(3) . .
O9 P2 O4 107.52(17) . .
O7 P2 O4 109.98(18) . .
O9 P2 O4 107.52(17) . 10_557
O7 P2 O4 109.98(18) . 10_557
O4 P2 O4 110.8(3) . 10_557
O9 P2 K1 71.86(5) . 1_556
O7 P2 K1 104.41(7) . 1_556
O4 P2 K1 142.73(16) . 1_556
O9 P2 K1 71.86(5) . .
O7 P2 K1 104.41(7) . .
O4 P2 K1 142.73(16) 10_557 .
K1 P2 K1 139.72(8) 1_556 .
O10 P3 O5 111.1(2) . 6_664
O10 P3 O5 111.1(2) . 13_666
O5 P3 O5 110.5(3) 6_664 13_666
O10 P3 O11 108.0(4) . .
O5 P3 O11 108.1(2) 6_664 .
O5 P3 O11 108.1(2) 13_666 .
O10 P3 K1 77.3(3) . .
O5 P3 K1 69.35(15) 6_664 .
O5 P3 K1 69.35(15) 13_666 .
O11 P3 K1 174.8(3) . .
O10 P3 K2 77.3(2) . 13_666
O5 P3 K2 146.12(17) 6_664 13_666
O5 P3 K2 95.48(14) 13_666 13_666
K1 P3 K2 142.87(8) . 13_666
O10 P3 K2 77.3(2) . 6_664
O5 P3 K2 95.48(14) 6_664 6_664
O5 P3 K2 146.12(17) 13_666 6_664
K1 P3 K2 142.87(8) . 6_664
K2 P3 K2 53.11(8) 13_666 6_664
Ge1 O1 Ge1 135.0(4) 10_557 .
Ge1 O1 H1 112.5 10_557 .
Ge1 O1 H1 112.5 . .
Ge1 O2 Ge1 129.7(4) 10_556 .
Ge1 O2 K1 107.12(10) 10_556 .
Ge1 O2 K1 107.12(10) . .
Ge1 O2 K1 107.12(10) 10_556 11_655
Ge1 O2 K1 107.12(10) . 11_655
K1 O2 K1 92.4(2) . 11_655
P1 O3 Ge1 128.5(2) . .
P2 O4 Ge1 135.3(2) . .
P2 O4 K1 116.46(17) . .
Ge1 O4 K1 107.70(15) . .
P3 O5 Cd1 129.0(2) 13_666 .
P3 O5 Cd2 123.3(2) 13_666 13_666
Cd1 O5 Cd2 102.39(14) . 13_666
P3 O5 K1 82.51(16) 13_666 13_666
Cd1 O5 K1 103.86(13) . 13_666
Cd2 O5 K1 109.66(12) 13_666 13_666
P1 O6 Cd1 128.74(13) . .
P1 O6 Cd1 128.74(13) . 6_664
Cd1 O6 Cd1 94.62(17) . 6_664
P1 O6 K1 108.9(2) . .
Cd1 O6 K1 92.53(14) . .
Cd1 O6 K1 92.53(14) 6_664 .
P2 O7 Cd1 127.04(14) . 6_665
P2 O7 Cd1 127.04(14) . .
Cd1 O7 Cd1 97.10(18) 6_665 .
P1 O8 Cd2 114.9(3) . 13_666
P1 O8 K2 119.4(2) . 10_556
Cd2 O8 K2 110.4(2) 13_666 10_556
P1 O8 K2 119.4(2) . .
Cd2 O8 K2 110.4(2) 13_666 .
K2 O8 K2 76.72(16) 10_556 .
P2 O9 Cd2 118.2(3) . .
P3 O10 Cd2 159.3(4) . 3_576
P3 O10 K1 75.9(3) . .
Cd2 O10 K1 124.8(3) 3_576 .
P3 O11 K2 117.6(3) . 13_666
P3 O11 K2 117.6(3) . 6_664
K2 O11 K2 74.64(19) 13_666 6_664
P3 O11 H11 152.3 . .
K2 O11 H11 83.7 13_666 .
K2 O11 H11 83.7 6_664 .
O4 K1 O4 106.63(16) 10_556 .
O4 K1 O2 56.12(8) 10_556 .
O4 K1 O2 56.12(8) . .
O4 K1 OW1 147.9(3) 10_556 .
O4 K1 OW1 83.94(11) . .
O2 K1 OW1 113.2(3) . .
O4 K1 OW1 83.94(11) 10_556 10_556
O4 K1 OW1 147.9(3) . 10_556
O2 K1 OW1 113.2(3) . 10_556
OW1 K1 OW1 72.85(11) . 10_556
O4 K1 O5 119.53(12) 10_556 13_666
O4 K1 O5 80.13(11) . 13_666
O2 K1 O5 124.31(13) . 13_666
OW1 K1 O5 91.9(3) . 13_666
OW1 K1 O5 121.6(3) 10_556 13_666
O4 K1 O5 80.13(11) 10_556 6_664
O4 K1 O5 119.53(12) . 6_664
O2 K1 O5 124.31(13) . 6_664
OW1 K1 O5 121.6(3) . 6_664
OW1 K1 O5 91.9(3) 10_556 6_664
O5 K1 O5 48.94(14) 13_666 6_664
O4 K1 P3 108.22(9) 10_556 .
O4 K1 P3 108.22(9) . .
O2 K1 P3 142.63(13) . .
OW1 K1 P3 96.4(3) . .
OW1 K1 P3 96.4(3) 10_556 .
O5 K1 P3 28.15(7) 13_666 .
O5 K1 P3 28.15(7) 6_664 .
O4 K1 O10 120.59(9) 10_556 .
O4 K1 O10 120.59(9) . .
O2 K1 O10 169.47(17) . .
OW1 K1 O10 74.9(3) . .
OW1 K1 O10 74.9(3) 10_556 .
O5 K1 O10 46.78(12) 13_666 .
O5 K1 O10 46.78(12) 6_664 .
P3 K1 O10 26.84(11) . .
O4 K1 O6 66.57(9) 10_556 .
O4 K1 O6 66.57(9) . .
O2 K1 O6 69.35(14) . .
OW1 K1 O6 142.69(12) . .
OW1 K1 O6 142.69(12) 10_556 .
O5 K1 O6 61.97(11) 13_666 .
O5 K1 O6 61.97(11) 6_664 .
P3 K1 O6 73.28(10) . .
O10 K1 O6 100.12(15) . .
O4 K1 P2 22.13(7) 10_556 1_554
O4 K1 P2 125.41(10) . 1_554
O2 K1 P2 78.20(5) . 1_554
OW1 K1 P2 146.35(9) . 1_554
OW1 K1 P2 73.59(5) 10_556 1_554
O5 K1 P2 107.83(9) 13_666 1_554
O5 K1 P2 61.86(8) 6_664 1_554
P3 K1 P2 89.68(5) . 1_554
O10 K1 P2 98.65(5) . 1_554
O6 K1 P2 70.65(4) . 1_554
O4 K1 P2 125.41(10) 10_556 .
O4 K1 P2 22.13(7) . .
O2 K1 P2 78.20(5) . .
OW1 K1 P2 73.59(5) . .
OW1 K1 P2 146.35(9) 10_556 .
O5 K1 P2 61.86(8) 13_666 .
O5 K1 P2 107.83(9) 6_664 .
P3 K1 P2 89.68(5) . .
O10 K1 P2 98.65(5) . .
O6 K1 P2 70.65(4) . .
P2 K1 P2 139.72(8) 1_554 .
OW2 K2 O8 114.06(16) 9_666 3_566
OW2 K2 O8 114.06(16) 9_666 .
O8 K2 O8 131.9(3) 3_566 .
OW2 K2 O11 116.73(18) 9_666 13_666
O8 K2 O11 83.09(19) 3_566 13_666
O8 K2 O11 75.73(14) . 13_666
OW2 K2 O11 116.73(18) 9_666 15_645
O8 K2 O11 75.73(14) 3_566 15_645
O8 K2 O11 83.09(19) . 15_645
O11 K2 O11 126.5(4) 13_666 15_645
OW2 K2 K2 0.0 9_666 9_666
O8 K2 K2 114.06(16) 3_566 9_666
O8 K2 K2 114.06(16) . 9_666
O11 K2 K2 116.73(18) 13_666 9_666
O11 K2 K2 116.73(18) 15_645 9_666
OW2 K2 K2 90.0 9_666 10_557
O8 K2 K2 51.64(8) 3_566 10_557
O8 K2 K2 128.36(8) . 10_557
O11 K2 K2 52.68(9) 13_666 10_557
O11 K2 K2 127.32(9) 15_645 10_557
K2 K2 K2 90.0 9_666 10_557
OW2 K2 K2 90.0 9_666 10_556
O8 K2 K2 128.36(8) 3_566 10_556
O8 K2 K2 51.64(8) . 10_556
O11 K2 K2 127.32(9) 13_666 10_556
O11 K2 K2 52.68(9) 15_645 10_556
K2 K2 K2 90.0 9_666 10_556
K2 K2 K2 180.0(5) 10_557 10_556
OW2 K2 OW2 82.0(3) 9_666 10_556
O8 K2 OW2 132.16(16) 3_566 10_556
O8 K2 OW2 56.1(2) . 10_556
O11 K2 OW2 131.51(18) 13_666 10_556
O11 K2 OW2 57.5(2) 15_645 10_556
K2 K2 OW2 82.0(3) 9_666 10_556
K2 K2 OW2 172.0(3) 10_557 10_556
K2 K2 OW2 8.0(3) 10_556 10_556
OW2 K2 OW2 82.0(3) 9_666 10_557
O8 K2 OW2 56.1(2) 3_566 10_557
O8 K2 OW2 132.16(16) . 10_557
O11 K2 OW2 57.5(2) 13_666 10_557
O11 K2 OW2 131.51(18) 15_645 10_557
K2 K2 OW2 82.0(3) 9_666 10_557
K2 K2 OW2 8.0(3) 10_557 10_557
K2 K2 OW2 172.0(3) 10_556 10_557
OW2 K2 OW2 164.0(6) 10_556 10_557
OW2 K2 P1 99.31(11) 9_666 3_566
O8 K2 P1 20.70(10) 3_566 3_566
O8 K2 P1 143.5(2) . 3_566
O11 K2 P1 102.92(15) 13_666 3_566
O11 K2 P1 68.33(11) 15_645 3_566
K2 K2 P1 99.31(11) 9_666 3_566
K2 K2 P1 62.798(17) 10_557 3_566
K2 K2 P1 117.202(17) 10_556 3_566
OW2 K2 P1 118.37(4) 10_556 3_566
OW2 K2 P1 64.52(8) 10_557 3_566
OW2 K2 P1 99.31(11) 9_666 .
O8 K2 P1 143.5(2) 3_566 .
O8 K2 P1 20.70(10) . .
O11 K2 P1 68.33(11) 13_666 .
O11 K2 P1 102.92(15) 15_645 .
K2 K2 P1 99.31(11) 9_666 .
K2 K2 P1 117.202(17) 10_557 .
K2 K2 P1 62.798(17) 10_556 .
OW2 K2 P1 64.52(8) 10_556 .
OW2 K2 P1 118.37(4) 10_557 .
P1 K2 P1 161.4(2) 3_566 .
K2 OW2 K2 98.0(3) 9_666 10_557
K2 OW2 K2 98.0(3) 9_666 10_556
K2 OW2 K2 164.0(6) 10_557 10_556
K1 OW1 K1 156.8(6) 3_576 .

loop_
_geom_bond_atom_site_label_1
_geom_bond_atom_site_label_2
_geom_bond_distance
_geom_bond_site_symmetry_2
Ge1 O2 1.779(3) .
Ge1 O4 1.857(3) .
Ge1 O4 1.857(3) 11_655
Ge1 O3 1.863(3) 11_655
Ge1 O3 1.863(3) .
Ge1 O1 1.922(3) .
Cd1 O5 2.226(4) 13_666
Cd1 O5 2.226(4) .
Cd1 O7 2.258(3) 13_666
Cd1 O7 2.258(3) .
Cd1 O6 2.303(3) 13_666
Cd1 O6 2.303(3) .
Cd1 Cd1 3.3856(9) 6_664
Cd1 Cd1 3.3856(9) 6_665
Cd2 O10 2.107(6) 3_576
Cd2 O9 2.144(5) .
Cd2 O8 2.153(5) 13_666
Cd2 O5 2.347(4) 13_666
Cd2 O5 2.347(4) 6_665
P1 O8 1.502(5) .
P1 O6 1.519(5) .
P1 O3 1.528(3) 10_556
P1 O3 1.528(3) .
P2 O9 1.501(5) .
P2 O7 1.516(5) .
P2 O4 1.517(3) .
P2 O4 1.517(3) 10_557
P3 O10 1.481(6) .
P3 O5 1.513(4) 6_664
P3 O5 1.513(4) 13_666
P3 O11 1.572(7) .
O1 Ge1 1.922(3) 10_557
O1 H1 0.7649 .
O2 Ge1 1.779(3) 10_556
O2 K1 2.743(5) .
O2 K1 2.743(5) 11_655
O4 K1 2.664(3) .
O5 P3 1.513(4) 13_666
O5 Cd2 2.347(4) 13_666
O5 K1 3.002(4) 13_666
O6 Cd1 2.303(3) 6_664
O6 K1 3.344(5) .
O7 Cd1 2.258(3) 6_665
O8 Cd2 2.153(5) 13_666
O8 K2 2.728(5) 10_556
O8 K2 2.728(5) .
O10 Cd2 2.107(6) 3_576
O10 K1 3.199(7) .
O11 K2 2.792(6) 13_666
O11 K2 2.792(6) 6_664
O11 H11 0.9703 .
K1 O4 2.664(3) 10_556
K1 OW1 2.851(4) .
K1 OW1 2.851(4) 10_556
K1 O5 3.002(4) 13_666
K1 O5 3.002(4) 6_664
K2 OW2 2.66(2) 9_666
K2 O8 2.728(5) 3_566
K2 O11 2.792(6) 13_666
K2 O11 2.792(6) 15_645
K2 K2 3.135(13) 9_666
K2 K2 3.3856(9) 10_557
K2 K2 3.3856(9) 10_556
K2 OW2 3.419(3) 10_556
K2 OW2 3.419(3) 10_557
OW2 K2 2.66(2) 9_666
OW2 K2 3.419(3) 10_557
OW2 K2 3.419(3) 10_556
OW1 K1 2.851(4) 3_576
